data_7222399
loop_
_publ_author_name
'Bernatowicz, Piotr'
'Shkurenko, Aleksander'
'Osior, Agnieszka'
'Kamie\'nski, Bohdan'
'Szyma\'nski, S\/lawomir'

_publ_section_title
;
 A quantum mechanical alternative to the Arrhenius equation in the
 interpretation of proton spin-lattice relaxation data for the methyl
 groups in solids.
;
_journal_issue 43
_journal_name_full 'Physical chemistry chemical physics : PCCP'
_journal_page_first 28866
_journal_page_last 28878
_journal_paper_doi 10.1039/c5cp04924e
_journal_volume 17
_journal_year 2015
_chemical_formula_moiety 'C19 H18 Ge'
_chemical_formula_sum 'C19 H18 Ge'
_chemical_formula_weight 318.92
_chemical_name_common Methyl-triphenyl-germane
_chemical_name_systematic 'Methyltriphenyl germanium'
_space_group_crystal_system monoclinic
_space_group_IT_number 14
_space_group_name_Hall '-P 2ybc'
_space_group_name_H-M_alt 'P 1 21/c 1'
_symmetry_space_group_name_Hall '-P 2ybc'
_symmetry_space_group_name_H-M 'P 1 21/c 1'
_atom_sites_solution_hydrogens geom
_atom_sites_solution_primary direct
_atom_sites_solution_secondary difmap
_audit_creation_method SHELXL-2013
_audit_update_record
;
2015-08-17 deposited with the CCDC.
2015-09-30 downloaded from the CCDC.
;
_cell_angle_alpha 90
_cell_angle_beta 107.433(1)
_cell_angle_gamma 90
_cell_formula_units_Z 8
_cell_length_a 18.5689(2)
_cell_length_b 9.5521(1)
_cell_length_c 18.3723(2)
_cell_measurement_reflns_used 42989
_cell_measurement_temperature 100.0(1)
_cell_measurement_theta_max 36.936
_cell_measurement_theta_min 3.432
_cell_volume 3109.05(6)
_computing_structure_refinement 'SHELXL-2013 (Sheldrick, 2013)'
_diffrn_ambient_temperature 100.0(1)
_diffrn_detector_area_resol_mean 16.2974
_diffrn_measured_fraction_theta_full 0.998
_diffrn_measured_fraction_theta_max 0.981
_diffrn_measurement_device_type 'SuperNova, Dual, Cu at zero, Eos'
_diffrn_measurement_method '\w scans'
_diffrn_radiation_type MoK\a
_diffrn_radiation_wavelength 0.71073
_diffrn_reflns_av_R_equivalents 0.0571
_diffrn_reflns_av_unetI/netI 0.0393
_diffrn_reflns_laue_measured_fraction_full 0.998
_diffrn_reflns_laue_measured_fraction_max 0.981
_diffrn_reflns_limit_h_max 31
_diffrn_reflns_limit_h_min -31
_diffrn_reflns_limit_k_max 16
_diffrn_reflns_limit_k_min -16
_diffrn_reflns_limit_l_max 31
_diffrn_reflns_limit_l_min -31
_diffrn_reflns_number 149693
_diffrn_reflns_point_group_measured_fraction_full 0.998
_diffrn_reflns_point_group_measured_fraction_max 0.981
_diffrn_reflns_theta_full 25.242
_diffrn_reflns_theta_max 37.688
_diffrn_reflns_theta_min 2.832
_diffrn_source 'SuperNova (Mo) X-ray Source'
_exptl_absorpt_coefficient_mu 1.958
_exptl_absorpt_correction_T_max 1.00000
_exptl_absorpt_correction_T_min 0.21087
_exptl_absorpt_correction_type multi-scan
_exptl_absorpt_process_details
;
CrysAlisPro, Agilent Technologies,
Version 1.171.37.35g (release 09-12-2014 CrysAlis171 .NET)
(compiled Dec  9 2014,15:38:47)
Empirical absorption correction using spherical harmonics,
 implemented in SCALE3 ABSPACK scaling algorithm.
;
_exptl_crystal_colour colourless
_exptl_crystal_density_diffrn 1.363
_exptl_crystal_description plate
_exptl_crystal_F_000 1312
_exptl_crystal_size_max 0.210
_exptl_crystal_size_mid 0.160
_exptl_crystal_size_min 0.020
_refine_diff_density_max 0.585
_refine_diff_density_min -0.383
_refine_diff_density_rms 0.082
_refine_ls_extinction_method none
_refine_ls_goodness_of_fit_ref 1.060
_refine_ls_hydrogen_treatment constr
_refine_ls_matrix_type full
_refine_ls_number_parameters 363
_refine_ls_number_reflns 16256
_refine_ls_number_restraints 0
_refine_ls_restrained_S_all 1.060
_refine_ls_R_factor_all 0.0518
_refine_ls_R_factor_gt 0.0340
_refine_ls_shift/su_max 0.002
_refine_ls_shift/su_mean 0.000
_refine_ls_structure_factor_coef Fsqd
_refine_ls_weighting_details 'w=1/[\s^2^(Fo^2^)+(0.0321P)^2^+0.4004P] where P=(Fo^2^+2Fc^2^)/3'
_refine_ls_weighting_scheme calc
_refine_ls_wR_factor_gt 0.0743
_refine_ls_wR_factor_ref 0.0793
_reflns_Friedel_coverage 0.000
_reflns_number_gt 12859
_reflns_number_total 16256
_reflns_threshold_expression 'I > 2\s(I)'
_cod_data_source_file c5cp04924e2.cif
_cod_data_source_block shelx
_cod_depositor_comments 'Adding full bibliography for 7222399.cif.'
_cod_database_code 7222399
_shelx_space_group_comment
;
The symmetry employed for this shelxl refinement is uniquely defined
by the following loop, which should always be used as a source of
symmetry information in preference to the above space-group names.
They are only intended as comments.
;
_shelx_estimated_absorpt_t_min 0.684
_shelx_estimated_absorpt_t_max 0.962
_shelxl_version_number 2013-4

loop_
_space_group_symop_operation_xyz
'x, y, z'
'-x, y+1/2, -z+1/2'
'-x, -y, -z'
'x, -y-1/2, z-1/2'

loop_
_atom_site_label
_atom_site_type_symbol
_atom_site_fract_x
_atom_site_fract_y
_atom_site_fract_z
_atom_site_U_iso_or_equiv
_atom_site_adp_type
_atom_site_occupancy
_atom_site_site_symmetry_order
_atom_site_calc_flag
_atom_site_refinement_flags_posn
_atom_site_refinement_flags_adp
C1 C 0.40416(6) 0.40653(12) 0.22419(6) 0.01472(19) Uani 1 1 d . .
C2 C 0.40480(6) 0.51761(12) 0.17516(6) 0.0180(2) Uani 1 1 d . .
H2 H 0.4272 0.6040 0.1957 0.022 Uiso 1 1 calc R U
C3 C 0.37303(7) 0.50386(13) 0.09650(7) 0.0216(2) Uani 1 1 d . .
H3 H 0.3738 0.5805 0.0638 0.026 Uiso 1 1 calc R U
C4 C 0.34034(7) 0.37791(14) 0.06619(7) 0.0216(2) Uani 1 1 d . .
H4 H 0.3186 0.3683 0.0126 0.026 Uiso 1 1 calc R U
C5 C 0.33940(6) 0.26605(13) 0.11396(7) 0.0196(2) Uani 1 1 d . .
H5 H 0.3172 0.1797 0.0931 0.024 Uiso 1 1 calc R U
C6 C 0.37095(6) 0.28033(12) 0.19238(7) 0.0168(2) Uani 1 1 d . .
H6 H 0.3700 0.2034 0.2248 0.020 Uiso 1 1 calc R U
C7 C 0.41660(6) 0.60818(12) 0.36226(6) 0.01439(18) Uani 1 1 d . .
C8 C 0.33953(6) 0.63370(13) 0.35024(6) 0.0171(2) Uani 1 1 d . .
H8 H 0.3040 0.5617 0.3296 0.021 Uiso 1 1 calc R U
C9 C 0.31419(7) 0.76228(13) 0.36791(6) 0.0197(2) Uani 1 1 d . .
H9 H 0.2618 0.7776 0.3595 0.024 Uiso 1 1 calc R U
C10 C 0.36567(7) 0.86858(13) 0.39786(7) 0.0215(2) Uani 1 1 d . .
H10 H 0.3485 0.9569 0.4098 0.026 Uiso 1 1 calc R U
C11 C 0.44226(7) 0.84527(13) 0.41024(7) 0.0211(2) Uani 1 1 d . .
H11 H 0.4776 0.9176 0.4310 0.025 Uiso 1 1 calc R U
C12 C 0.46738(6) 0.71636(13) 0.39239(6) 0.0176(2) Uani 1 1 d . .
H12 H 0.5198 0.7017 0.4008 0.021 Uiso 1 1 calc R U
C13 C 0.55759(6) 0.41379(11) 0.35939(6) 0.01386(18) Uani 1 1 d . .
C14 C 0.60273(6) 0.39686(12) 0.43508(6) 0.01634(19) Uani 1 1 d . .
H14 H 0.5799 0.3976 0.4750 0.020 Uiso 1 1 calc R U
C15 C 0.68036(6) 0.37901(13) 0.45272(6) 0.0177(2) Uani 1 1 d . .
H15 H 0.7102 0.3678 0.5043 0.021 Uiso 1 1 calc R U
C16 C 0.71421(6) 0.37765(13) 0.39470(7) 0.0183(2) Uani 1 1 d . .
H16 H 0.7672 0.3647 0.4066 0.022 Uiso 1 1 calc R U
C17 C 0.67056(6) 0.39519(13) 0.31946(7) 0.0179(2) Uani 1 1 d . .
H17 H 0.6937 0.3950 0.2799 0.021 Uiso 1 1 calc R U
C18 C 0.59292(6) 0.41308(12) 0.30194(6) 0.01589(19) Uani 1 1 d . .
H18 H 0.5634 0.4250 0.2503 0.019 Uiso 1 1 calc R U
C19 C 0.41166(7) 0.27743(14) 0.38588(7) 0.0236(2) Uani 1 1 d . .
H19A H 0.4306 0.2921 0.4412 0.035 Uiso 1 1 calc R U
H19B H 0.4296 0.1870 0.3730 0.035 Uiso 1 1 calc R U
H19C H 0.3563 0.2780 0.3696 0.035 Uiso 1 1 calc R U
Ge1 Ge 0.44823(2) 0.42690(2) 0.33393(2) 0.01343(3) Uani 1 1 d . .
C20 C 0.09412(6) 0.66058(11) 0.15413(6) 0.01415(18) Uani 1 1 d . .
C21 C 0.17118(6) 0.62779(12) 0.17675(6) 0.01590(19) Uani 1 1 d . .
H21 H 0.2066 0.6936 0.2059 0.019 Uiso 1 1 calc R U
C22 C 0.19672(6) 0.50057(13) 0.15729(6) 0.0185(2) Uani 1 1 d . .
H22 H 0.2492 0.4803 0.1726 0.022 Uiso 1 1 calc R U
C23 C 0.14536(7) 0.40315(13) 0.11537(7) 0.0202(2) Uani 1 1 d . .
H23 H 0.1626 0.3157 0.1024 0.024 Uiso 1 1 calc R U
C24 C 0.06880(7) 0.43382(13) 0.09253(7) 0.0197(2) Uani 1 1 d . .
H24 H 0.0336 0.3674 0.0637 0.024 Uiso 1 1 calc R U
C25 C 0.04339(6) 0.56138(12) 0.11170(6) 0.0175(2) Uani 1 1 d . .
H25 H -0.0091 0.5814 0.0958 0.021 Uiso 1 1 calc R U
C26 C -0.04907(6) 0.84715(11) 0.14713(6) 0.01490(19) Uani 1 1 d . .
C27 C -0.08447(7) 0.85588(13) 0.06829(6) 0.0184(2) Uani 1 1 d . .
H27 H -0.0546 0.8541 0.0344 0.022 Uiso 1 1 calc R U
C28 C -0.16237(7) 0.86707(13) 0.03892(7) 0.0203(2) Uani 1 1 d . .
H28 H -0.1854 0.8743 -0.0146 0.024 Uiso 1 1 calc R U
C29 C -0.20654(7) 0.86765(13) 0.08805(7) 0.0212(2) Uani 1 1 d . .
H29 H -0.2599 0.8750 0.0682 0.025 Uiso 1 1 calc R U
C30 C -0.17263(7) 0.85747(13) 0.16618(7) 0.0204(2) Uani 1 1 d . .
H30 H -0.2028 0.8569 0.1998 0.024 Uiso 1 1 calc R U
C31 C -0.09422(6) 0.84805(12) 0.19544(7) 0.0172(2) Uani 1 1 d . .
H31 H -0.0714 0.8422 0.2490 0.021 Uiso 1 1 calc R U
C32 C 0.09640(6) 0.84934(11) 0.29562(6) 0.01511(19) Uani 1 1 d . .
C33 C 0.08924(7) 0.73496(13) 0.34004(7) 0.0203(2) Uani 1 1 d . .
H33 H 0.0665 0.6513 0.3158 0.024 Uiso 1 1 calc R U
C34 C 0.11499(8) 0.74147(14) 0.41938(7) 0.0262(3) Uani 1 1 d . .
H34 H 0.1095 0.6627 0.4489 0.031 Uiso 1 1 calc R U
C35 C 0.14864(8) 0.86300(15) 0.45541(7) 0.0276(3) Uani 1 1 d . .
H35 H 0.1662 0.8677 0.5095 0.033 Uiso 1 1 calc R U
C36 C 0.15643(7) 0.97722(14) 0.41199(8) 0.0257(3) Uani 1 1 d . .
H36 H 0.1796 1.0604 0.4364 0.031 Uiso 1 1 calc R U
C37 C 0.13052(6) 0.97069(13) 0.33280(7) 0.0204(2) Uani 1 1 d . .
H37 H 0.1361 1.0498 0.3036 0.024 Uiso 1 1 calc R U
C38 C 0.10101(7) 0.99548(14) 0.14144(8) 0.0247(2) Uani 1 1 d . .
H38A H 0.0796 1.0831 0.1536 0.037 Uiso 1 1 calc R U
H38B H 0.0875 0.9845 0.0859 0.037 Uiso 1 1 calc R U
H38C H 0.1561 0.9978 0.1630 0.037 Uiso 1 1 calc R U
Ge2 Ge 0.06076(2) 0.83815(2) 0.18490(2) 0.01402(3) Uani 1 1 d . .

loop_
_atom_site_aniso_label
_atom_site_aniso_U_11
_atom_site_aniso_U_22
_atom_site_aniso_U_33
_atom_site_aniso_U_23
_atom_site_aniso_U_13
_atom_site_aniso_U_12
C1 0.0114(4) 0.0156(5) 0.0168(5) -0.0018(4) 0.0035(4) 0.0015(3)
C2 0.0200(5) 0.0150(5) 0.0184(5) -0.0009(4) 0.0050(4) 0.0005(4)
C3 0.0248(6) 0.0216(6) 0.0182(5) 0.0022(4) 0.0059(4) 0.0048(4)
C4 0.0186(5) 0.0267(6) 0.0168(5) -0.0038(4) 0.0012(4) 0.0058(4)
C5 0.0152(5) 0.0184(5) 0.0229(5) -0.0069(4) 0.0022(4) 0.0010(4)
C6 0.0138(4) 0.0144(5) 0.0218(5) -0.0015(4) 0.0047(4) 0.0012(4)
C7 0.0137(4) 0.0173(5) 0.0126(4) 0.0002(4) 0.0047(3) 0.0003(4)
C8 0.0139(4) 0.0207(5) 0.0166(5) 0.0002(4) 0.0046(4) 0.0007(4)
C9 0.0181(5) 0.0246(6) 0.0176(5) 0.0024(4) 0.0073(4) 0.0059(4)
C10 0.0293(6) 0.0196(6) 0.0182(5) 0.0001(4) 0.0111(5) 0.0061(5)
C11 0.0257(6) 0.0193(5) 0.0201(5) -0.0042(4) 0.0096(4) -0.0048(4)
C12 0.0160(5) 0.0210(5) 0.0171(5) -0.0022(4) 0.0069(4) -0.0023(4)
C13 0.0135(4) 0.0131(5) 0.0150(4) -0.0002(4) 0.0044(3) 0.0001(3)
C14 0.0157(5) 0.0192(5) 0.0147(4) 0.0019(4) 0.0053(4) 0.0001(4)
C15 0.0160(5) 0.0197(5) 0.0161(5) 0.0026(4) 0.0027(4) 0.0001(4)
C16 0.0135(4) 0.0194(5) 0.0220(5) 0.0008(4) 0.0053(4) 0.0017(4)
C17 0.0168(5) 0.0211(5) 0.0178(5) -0.0014(4) 0.0081(4) 0.0009(4)
C18 0.0169(5) 0.0172(5) 0.0139(4) -0.0015(4) 0.0052(4) 0.0009(4)
C19 0.0215(5) 0.0242(6) 0.0262(6) 0.0063(5) 0.0087(5) -0.0021(5)
Ge1 0.01155(5) 0.01442(6) 0.01435(5) 0.00026(4) 0.00391(4) -0.00004(4)
C20 0.0126(4) 0.0164(5) 0.0137(4) 0.0007(4) 0.0043(3) 0.0013(3)
C21 0.0127(4) 0.0189(5) 0.0158(4) -0.0001(4) 0.0037(4) 0.0007(4)
C22 0.0150(5) 0.0219(6) 0.0192(5) 0.0017(4) 0.0062(4) 0.0055(4)
C23 0.0237(5) 0.0185(5) 0.0204(5) -0.0009(4) 0.0094(4) 0.0044(4)
C24 0.0201(5) 0.0194(5) 0.0196(5) -0.0033(4) 0.0061(4) -0.0022(4)
C25 0.0138(4) 0.0201(5) 0.0185(5) -0.0011(4) 0.0047(4) 0.0003(4)
C26 0.0144(4) 0.0139(5) 0.0164(4) -0.0002(4) 0.0045(4) 0.0032(3)
C27 0.0177(5) 0.0213(6) 0.0163(5) 0.0008(4) 0.0053(4) 0.0047(4)
C28 0.0180(5) 0.0213(6) 0.0190(5) -0.0013(4) 0.0016(4) 0.0048(4)
C29 0.0145(5) 0.0209(6) 0.0267(6) -0.0027(5) 0.0038(4) 0.0020(4)
C30 0.0168(5) 0.0215(6) 0.0248(6) -0.0024(4) 0.0092(4) 0.0019(4)
C31 0.0173(5) 0.0173(5) 0.0175(5) -0.0017(4) 0.0059(4) 0.0008(4)
C32 0.0129(4) 0.0136(5) 0.0181(5) -0.0019(4) 0.0035(4) 0.0014(3)
C33 0.0251(6) 0.0156(5) 0.0188(5) -0.0013(4) 0.0047(4) 0.0008(4)
C34 0.0347(7) 0.0244(6) 0.0188(5) 0.0033(5) 0.0070(5) 0.0087(5)
C35 0.0270(6) 0.0335(7) 0.0181(5) -0.0061(5) 0.0004(5) 0.0117(5)
C36 0.0213(5) 0.0233(6) 0.0283(6) -0.0120(5) 0.0011(5) 0.0029(5)
C37 0.0175(5) 0.0156(5) 0.0269(6) -0.0047(4) 0.0051(4) 0.0007(4)
C38 0.0247(6) 0.0208(6) 0.0319(6) 0.0066(5) 0.0135(5) 0.0005(5)
Ge2 0.01245(5) 0.01412(6) 0.01568(5) 0.00121(4) 0.00451(4) 0.00184(4)

loop_
_atom_type_symbol
_atom_type_description
_atom_type_scat_dispersion_real
_atom_type_scat_dispersion_imag
_atom_type_scat_source
C C 0.0033 0.0016 'International Tables Vol C Tables 4.2.6.8 and 6.1.1.4'
H H 0.0000 0.0000 'International Tables Vol C Tables 4.2.6.8 and 6.1.1.4'
Ge Ge 0.1547 1.8001 'International Tables Vol C Tables 4.2.6.8 and 6.1.1.4'

loop_
_geom_angle_atom_site_label_1
_geom_angle_atom_site_label_2
_geom_angle_atom_site_label_3
_geom_angle
C2 C1 C6 118.28(10)
C2 C1 Ge1 120.74(8)
C6 C1 Ge1 120.99(8)
C3 C2 C1 121.01(11)
C3 C2 H2 119.5
C1 C2 H2 119.5
C4 C3 C2 119.77(11)
C4 C3 H3 120.1
C2 C3 H3 120.1
C5 C4 C3 120.10(11)
C5 C4 H4 119.9
C3 C4 H4 119.9
C4 C5 C6 119.95(11)
C4 C5 H5 120.0
C6 C5 H5 120.0
C5 C6 C1 120.90(11)
C5 C6 H6 119.5
C1 C6 H6 119.5
C12 C7 C8 118.01(10)
C12 C7 Ge1 122.80(8)
C8 C7 Ge1 119.17(8)
C9 C8 C7 121.23(11)
C9 C8 H8 119.4
C7 C8 H8 119.4
C8 C9 C10 119.85(11)
C8 C9 H9 120.1
C10 C9 H9 120.1
C11 C10 C9 119.77(11)
C11 C10 H10 120.1
C9 C10 H10 120.1
C10 C11 C12 120.18(11)
C10 C11 H11 119.9
C12 C11 H11 119.9
C11 C12 C7 120.96(11)
C11 C12 H12 119.5
C7 C12 H12 119.5
C18 C13 C14 118.12(10)
C18 C13 Ge1 120.66(8)
C14 C13 Ge1 121.12(8)
C15 C14 C13 121.05(10)
C15 C14 H14 119.5
C13 C14 H14 119.5
C14 C15 C16 119.86(10)
C14 C15 H15 120.1
C16 C15 H15 120.1
C17 C16 C15 119.96(10)
C17 C16 H16 120.0
C15 C16 H16 120.0
C16 C17 C18 120.08(10)
C16 C17 H17 120.0
C18 C17 H17 120.0
C17 C18 C13 120.92(10)
C17 C18 H18 119.5
C13 C18 H18 119.5
Ge1 C19 H19A 109.5
Ge1 C19 H19B 109.5
H19A C19 H19B 109.5
Ge1 C19 H19C 109.5
H19A C19 H19C 109.5
H19B C19 H19C 109.5
C1 Ge1 C13 109.11(4)
C1 Ge1 C7 107.39(4)
C13 Ge1 C7 111.66(4)
C1 Ge1 C19 109.53(5)
C13 Ge1 C19 109.06(5)
C7 Ge1 C19 110.06(5)
C25 C20 C21 118.16(10)
C25 C20 Ge2 122.19(8)
C21 C20 Ge2 119.62(8)
C22 C21 C20 121.08(10)
C22 C21 H21 119.5
C20 C21 H21 119.5
C23 C22 C21 119.88(10)
C23 C22 H22 120.1
C21 C22 H22 120.1
C24 C23 C22 119.82(11)
C24 C23 H23 120.1
C22 C23 H23 120.1
C23 C24 C25 120.23(11)
C23 C24 H24 119.9
C25 C24 H24 119.9
C24 C25 C20 120.84(10)
C24 C25 H25 119.6
C20 C25 H25 119.6
C31 C26 C27 118.22(10)
C31 C26 Ge2 122.62(8)
C27 C26 Ge2 119.15(8)
C28 C27 C26 121.16(11)
C28 C27 H27 119.4
C26 C27 H27 119.4
C27 C28 C29 119.80(11)
C27 C28 H28 120.1
C29 C28 H28 120.1
C30 C29 C28 119.90(11)
C30 C29 H29 120.1
C28 C29 H29 120.1
C29 C30 C31 120.05(11)
C29 C30 H30 120.0
C31 C30 H30 120.0
C26 C31 C30 120.86(11)
C26 C31 H31 119.6
C30 C31 H31 119.6
C33 C32 C37 118.22(11)
C33 C32 Ge2 120.48(8)
C37 C32 Ge2 121.30(9)
C34 C33 C32 120.98(11)
C34 C33 H33 119.5
C32 C33 H33 119.5
C35 C34 C33 120.04(12)
C35 C34 H34 120.0
C33 C34 H34 120.0
C36 C35 C34 119.59(12)
C36 C35 H35 120.2
C34 C35 H35 120.2
C35 C36 C37 120.30(12)
C35 C36 H36 119.8
C37 C36 H36 119.8
C36 C37 C32 120.86(12)
C36 C37 H37 119.6
C32 C37 H37 119.6
Ge2 C38 H38A 109.5
Ge2 C38 H38B 109.5
H38A C38 H38B 109.5
Ge2 C38 H38C 109.5
H38A C38 H38C 109.5
H38B C38 H38C 109.5
C32 Ge2 C20 108.27(4)
C32 Ge2 C26 111.22(5)
C20 Ge2 C26 108.97(4)
C32 Ge2 C38 109.48(5)
C20 Ge2 C38 110.96(5)
C26 Ge2 C38 107.95(5)

loop_
_geom_bond_atom_site_label_1
_geom_bond_atom_site_label_2
_geom_bond_distance
C1 C2 1.3942(16)
C1 C6 1.3996(16)
C1 Ge1 1.9452(11)
C2 C3 1.3938(16)
C2 H2 0.9500
C3 C4 1.3869(18)
C3 H3 0.9500
C4 C5 1.3861(18)
C4 H4 0.9500
C5 C6 1.3899(16)
C5 H5 0.9500
C6 H6 0.9500
C7 C12 1.3966(16)
C7 C8 1.4024(15)
C7 Ge1 1.9488(11)
C8 C9 1.3881(16)
C8 H8 0.9500
C9 C10 1.3901(18)
C9 H9 0.9500
C10 C11 1.3893(18)
C10 H10 0.9500
C11 C12 1.3904(17)
C11 H11 0.9500
C12 H12 0.9500
C13 C18 1.3999(15)
C13 C14 1.4014(15)
C13 Ge1 1.9465(10)
C14 C15 1.3899(15)
C14 H14 0.9500
C15 C16 1.3902(16)
C15 H15 0.9500
C16 C17 1.3874(16)
C16 H16 0.9500
C17 C18 1.3903(16)
C17 H17 0.9500
C18 H18 0.9500
C19 Ge1 1.9491(12)
C19 H19A 0.9800
C19 H19B 0.9800
C19 H19C 0.9800
C20 C25 1.3975(15)
C20 C21 1.4008(15)
C20 Ge2 1.9469(11)
C21 C22 1.3896(16)
C21 H21 0.9500
C22 C23 1.3887(17)
C22 H22 0.9500
C23 C24 1.3876(17)
C23 H23 0.9500
C24 C25 1.3895(16)
C24 H24 0.9500
C25 H25 0.9500
C26 C31 1.3916(16)
C26 C27 1.4023(15)
C26 Ge2 1.9493(11)
C27 C28 1.3882(16)
C27 H27 0.9500
C28 C29 1.3896(17)
C28 H28 0.9500
C29 C30 1.3875(17)
C29 H29 0.9500
C30 C31 1.3957(16)
C30 H30 0.9500
C31 H31 0.9500
C32 C33 1.3938(16)
C32 C37 1.3972(16)
C32 Ge2 1.9443(11)
C33 C34 1.3927(17)
C33 H33 0.9500
C34 C35 1.389(2)
C34 H34 0.9500
C35 C36 1.384(2)
C35 H35 0.9500
C36 C37 1.3902(18)
C36 H36 0.9500
C37 H37 0.9500
C38 Ge2 1.9526(12)
C38 H38A 0.9800
C38 H38B 0.9800
C38 H38C 0.9800

loop_
_geom_torsion_atom_site_label_1
_geom_torsion_atom_site_label_2
_geom_torsion_atom_site_label_3
_geom_torsion_atom_site_label_4
_geom_torsion
C6 C1 C2 C3 0.19(16)
Ge1 C1 C2 C3 -179.73(9)
C1 C2 C3 C4 -0.13(18)
C2 C3 C4 C5 -0.12(18)
C3 C4 C5 C6 0.30(17)
C4 C5 C6 C1 -0.24(17)
C2 C1 C6 C5 -0.01(16)
Ge1 C1 C6 C5 179.91(8)
C12 C7 C8 C9 -0.22(16)
Ge1 C7 C8 C9 -178.52(8)
C7 C8 C9 C10 0.21(17)
C8 C9 C10 C11 -0.27(17)
C9 C10 C11 C12 0.34(18)
C10 C11 C12 C7 -0.35(18)
C8 C7 C12 C11 0.29(16)
Ge1 C7 C12 C11 178.52(9)
C18 C13 C14 C15 -0.38(17)
Ge1 C13 C14 C15 176.06(9)
C13 C14 C15 C16 -0.07(18)
C14 C15 C16 C17 0.51(18)
C15 C16 C17 C18 -0.49(18)
C16 C17 C18 C13 0.03(18)
C14 C13 C18 C17 0.40(17)
Ge1 C13 C18 C17 -176.06(9)
C25 C20 C21 C22 0.35(16)
Ge2 C20 C21 C22 178.46(8)
C20 C21 C22 C23 -0.63(17)
C21 C22 C23 C24 0.57(17)
C22 C23 C24 C25 -0.23(18)
C23 C24 C25 C20 -0.05(18)
C21 C20 C25 C24 0.00(16)
Ge2 C20 C25 C24 -178.07(9)
C31 C26 C27 C28 0.87(17)
Ge2 C26 C27 C28 -177.89(9)
C26 C27 C28 C29 -0.95(18)
C27 C28 C29 C30 0.19(19)
C28 C29 C30 C31 0.63(18)
C27 C26 C31 C30 -0.04(17)
Ge2 C26 C31 C30 178.68(9)
C29 C30 C31 C26 -0.71(18)
C37 C32 C33 C34 0.35(17)
Ge2 C32 C33 C34 179.59(9)
C32 C33 C34 C35 -0.23(19)
C33 C34 C35 C36 -0.1(2)
C34 C35 C36 C37 0.22(19)
C35 C36 C37 C32 -0.10(18)
C33 C32 C37 C36 -0.18(17)
Ge2 C32 C37 C36 -179.42(9)
